data_7000529
loop_
_publ_author_name
'Zheng, Yan-Zhen'
'Zhang, Yue-Biao'
'Tong, Ming-Liang'
'Xue, Wei'
'Chen, Xiao-Ming'

_publ_section_title
;
 Syntheses, structures and magnetic properties of a family of metal
 carboxylate polymers viain situ metal--ligand reactions of
 benzene-1,2,3-tricarboxylic acid
;
_journal_issue 8
_journal_name_full 'Dalton Transactions'
_journal_page_first 1396
_journal_paper_doi 10.1039/b815843f
_journal_year 2009
_chemical_formula_sum 'C19 H16 N2 Ni O8'
_chemical_formula_weight 459.05
_chemical_name_systematic
;
?
;
_space_group_IT_number 14
_symmetry_cell_setting monoclinic
_symmetry_space_group_name_Hall '-P 2yn'
_symmetry_space_group_name_H-M 'P 1 21/n 1'
_atom_sites_solution_hydrogens geom
_atom_sites_solution_primary direct
_atom_sites_solution_secondary difmap
_audit_creation_method SHELXL-97
_cell_angle_alpha 90.00
_cell_angle_beta 102.315(2)
_cell_angle_gamma 90.00
_cell_formula_units_Z 4
_cell_length_a 11.2803(10)
_cell_length_b 8.4929(7)
_cell_length_c 19.9649(17)
_cell_measurement_reflns_used 5141
_cell_measurement_temperature 293(2)
_cell_measurement_theta_max 27.00
_cell_measurement_theta_min 2.615
_cell_volume 1868.7(3)
_computing_cell_refinement 'Bruker SMART'
_computing_data_collection 'Bruker SMART'
_computing_data_reduction 'Bruker SAINT'
_computing_molecular_graphics 'Bruker SHELXTL'
_computing_publication_material 'Bruker SHELXTL'
_computing_structure_refinement 'SHELXL-97 (Sheldrick, 1997)'
_computing_structure_solution 'SHELXS-97 (Sheldrick, 1990)'
_diffrn_ambient_temperature 293(2)
_diffrn_measured_fraction_theta_full 0.991
_diffrn_measured_fraction_theta_max 0.991
_diffrn_measurement_device_type 'CCD area detector'
_diffrn_measurement_method 'phi and omega scans'
_diffrn_radiation_monochromator graphite
_diffrn_radiation_source 'fine-focus sealed tube'
_diffrn_radiation_type MoK\a
_diffrn_radiation_wavelength 0.71073
_diffrn_reflns_av_R_equivalents 0.0448
_diffrn_reflns_av_sigmaI/netI 0.0503
_diffrn_reflns_limit_h_max 14
_diffrn_reflns_limit_h_min -14
_diffrn_reflns_limit_k_max 10
_diffrn_reflns_limit_k_min -10
_diffrn_reflns_limit_l_max 25
_diffrn_reflns_limit_l_min -19
_diffrn_reflns_number 9958
_diffrn_reflns_theta_full 27.00
_diffrn_reflns_theta_max 27.00
_diffrn_reflns_theta_min 1.92
_exptl_absorpt_coefficient_mu 1.091
_exptl_absorpt_correction_T_max 0.8802
_exptl_absorpt_correction_T_min 0.6512
_exptl_absorpt_correction_type multi-scan
_exptl_absorpt_process_details SADABS
_exptl_crystal_colour green
_exptl_crystal_density_diffrn 1.632
_exptl_crystal_density_method 'not measured'
_exptl_crystal_description block
_exptl_crystal_F_000 944
_exptl_crystal_size_max 0.43
_exptl_crystal_size_mid 0.28
_exptl_crystal_size_min 0.12
_refine_diff_density_max 0.887
_refine_diff_density_min -0.447
_refine_diff_density_rms 0.086
_refine_ls_extinction_method none
_refine_ls_goodness_of_fit_ref 1.039
_refine_ls_hydrogen_treatment mixed
_refine_ls_matrix_type full
_refine_ls_number_parameters 291
_refine_ls_number_reflns 4051
_refine_ls_number_restraints 0
_refine_ls_restrained_S_all 1.039
_refine_ls_R_factor_all 0.0443
_refine_ls_R_factor_gt 0.0404
_refine_ls_shift/su_max 0.004
_refine_ls_shift/su_mean 0.000
_refine_ls_structure_factor_coef Fsqd
_refine_ls_weighting_details 'calc w=1/[\s^2^(Fo^2^)+(0.0713P)^2^+0.0000P] where P=(Fo^2^+2Fc^2^)/3'
_refine_ls_weighting_scheme calc
_refine_ls_wR_factor_gt 0.1104
_refine_ls_wR_factor_ref 0.1133
_reflns_number_gt 3565
_reflns_number_total 4051
_reflns_threshold_expression >2sigma(I)
_cod_data_source_file b815843f.txt
_cod_data_source_block 11
_cod_depositor_comments
;
The following automatic conversions were performed:
'_symmetry_cell_setting' value 'Monoclinic' changed to 'monoclinic'
according to '/home/saulius/struct/CIF-dictionaries/cif_core.dic'
dictionary named 'cif_core.dic' version 2.4.1 from 2010-06-29.

Automatic conversion script
Id: cif_fix_enum 1527 2010-12-29 10:47:43Z saulius 
;
_cod_original_sg_symbol_H-M P2(1)/n
_cod_database_code 7000529

loop_
_symmetry_equiv_pos_as_xyz
'x, y, z'
'-x+1/2, y+1/2, -z+1/2'
'-x, -y, -z'
'x-1/2, -y-1/2, z-1/2'

loop_
_atom_site_label
_atom_site_type_symbol
_atom_site_fract_x
_atom_site_fract_y
_atom_site_fract_z
_atom_site_U_iso_or_equiv
_atom_site_adp_type
_atom_site_occupancy
_atom_site_symmetry_multiplicity
_atom_site_calc_flag
_atom_site_refinement_flags
_atom_site_disorder_assembly
_atom_site_disorder_group
Ni1 Ni 1.19792(2) 0.85119(3) 1.176162(12) 0.01868(12) Uani 1 1 d . . .
O1 O 1.20333(12) 0.61223(17) 1.19659(8) 0.0237(3) Uani 1 1 d . . .
O2 O 1.27417(13) 0.36995(15) 1.21970(7) 0.0234(3) Uani 1 1 d . . .
O3 O 1.15460(13) 0.81246(16) 1.06955(7) 0.0256(3) Uani 1 1 d . . .
O4 O 1.01296(14) 0.62641(17) 1.05131(8) 0.0315(4) Uani 1 1 d . . .
O5 O 1.07906(17) 0.6312(2) 0.90941(9) 0.0417(4) Uani 1 1 d . . .
O6 O 1.26232(18) 0.6864(2) 0.89396(10) 0.0523(5) Uani 1 1 d . . .
N1 N 1.38300(16) 0.84664(19) 1.17584(9) 0.0247(4) Uani 1 1 d . . .
N2 N 2.01107(16) 0.84659(18) 1.17675(9) 0.0228(4) Uani 1 1 d . . .
O1W O 1.19029(15) 1.08641(19) 1.15563(10) 0.0292(3) Uani 1 1 d . . .
H1WA H 1.221(3) 1.152(4) 1.1805(18) 0.061(12) Uiso 1 1 d . . .
H1WB H 1.181(3) 1.117(4) 1.117(2) 0.070(11) Uiso 1 1 d . . .
O2W O 1.1419(3) 1.1305(3) 1.02070(12) 0.0617(7) Uani 1 1 d . . .
H2WA H 1.091(4) 1.199(5) 0.995(2) 0.119(16) Uiso 1 1 d . . .
H2WB H 1.117(3) 1.043(4) 1.0119(17) 0.077(13) Uiso 1 1 d . . .
C1 C 1.21835(18) 0.5528(2) 1.05355(10) 0.0227(4) Uani 1 1 d . . .
C2 C 1.2545(2) 0.5316(2) 0.99110(10) 0.0267(4) Uani 1 1 d . . .
C3 C 1.3504(2) 0.4326(3) 0.98706(11) 0.0339(5) Uani 1 1 d . . .
H3 H 1.3744 0.4211 0.9456 0.041 Uiso 1 1 calc R . .
C4 C 1.4107(2) 0.3509(3) 1.04394(13) 0.0360(6) Uani 1 1 d . . .
H4 H 1.4744 0.2838 1.0408 0.043 Uiso 1 1 calc R . .
C5 C 1.3756(2) 0.3696(2) 1.10551(12) 0.0297(5) Uani 1 1 d . . .
H5 H 1.4158 0.3142 1.1438 0.036 Uiso 1 1 calc R . .
C6 C 1.28037(17) 0.4707(2) 1.11106(10) 0.0221(4) Uani 1 1 d . . .
C7 C 1.1991(2) 0.6216(3) 0.92753(12) 0.0334(5) Uani 1 1 d . . .
C8 C 1.11971(19) 0.6708(2) 1.05885(10) 0.0230(4) Uani 1 1 d . . .
C9 C 1.24940(17) 0.4875(2) 1.18044(9) 0.0188(4) Uani 1 1 d . . .
C10 C 1.4240(2) 0.8960(3) 1.12099(12) 0.0355(5) Uani 1 1 d . . .
H10 H 1.3683 0.9330 1.0830 0.043 Uiso 1 1 calc R . .
C11 C 1.5455(2) 0.8939(3) 1.11881(12) 0.0375(5) Uani 1 1 d . . .
H11 H 1.5701 0.9285 1.0797 0.045 Uiso 1 1 calc R . .
C12 C 1.6311(2) 0.8403(2) 1.17484(12) 0.0270(5) Uani 1 1 d . . .
C13 C 1.5873(2) 0.7897(3) 1.23143(12) 0.0345(5) Uani 1 1 d . . .
H13 H 1.6407 0.7522 1.2702 0.041 Uiso 1 1 calc R . .
C14 C 1.4652(2) 0.7954(3) 1.22972(11) 0.0330(5) Uani 1 1 d . . .
H14 H 1.4382 0.7618 1.2682 0.040 Uiso 1 1 calc R . .
C15 C 1.7619(2) 0.8398(2) 1.17533(12) 0.0269(5) Uani 1 1 d . . .
C16 C 1.8401(2) 0.7242(3) 1.20815(13) 0.0395(6) Uani 1 1 d . . .
H16 H 1.8103 0.6421 1.2306 0.047 Uiso 1 1 calc R . .
C17 C 1.9613(2) 0.7309(3) 1.20742(13) 0.0352(5) Uani 1 1 d . . .
H17 H 2.0116 0.6512 1.2293 0.042 Uiso 1 1 calc R . .
C18 C 1.81325(19) 0.9581(3) 1.14295(12) 0.0322(5) Uani 1 1 d . . .
H18 H 1.7648 1.0376 1.1195 0.039 Uiso 1 1 calc R . .
C19 C 1.93589(19) 0.9576(3) 1.14564(11) 0.0305(5) Uani 1 1 d . . .
H19 H 1.9683 1.0397 1.1245 0.037 Uiso 1 1 calc R . .
H5A H 1.048(3) 0.541(4) 0.9291(18) 0.092(12) Uiso 1 1 d . . .

loop_
_atom_site_aniso_label
_atom_site_aniso_U_11
_atom_site_aniso_U_22
_atom_site_aniso_U_33
_atom_site_aniso_U_23
_atom_site_aniso_U_13
_atom_site_aniso_U_12
Ni1 0.01462(17) 0.02082(18) 0.02022(17) -0.00061(9) 0.00286(11) -0.00040(8)
O1 0.0237(8) 0.0215(7) 0.0258(7) -0.0007(6) 0.0049(6) 0.0024(6)
O2 0.0286(8) 0.0205(7) 0.0208(7) 0.0022(5) 0.0049(6) 0.0023(5)
O3 0.0294(8) 0.0209(7) 0.0245(7) -0.0002(6) 0.0012(6) 0.0000(6)
O4 0.0202(8) 0.0340(8) 0.0375(9) -0.0063(7) 0.0000(7) -0.0022(6)
O5 0.0383(11) 0.0473(11) 0.0353(10) 0.0118(8) -0.0013(8) -0.0006(8)
O6 0.0558(13) 0.0596(11) 0.0447(11) 0.0239(9) 0.0176(9) -0.0012(10)
N1 0.0164(9) 0.0328(10) 0.0249(9) 0.0006(7) 0.0043(7) -0.0007(7)
N2 0.0153(9) 0.0273(9) 0.0261(9) -0.0001(7) 0.0049(7) 0.0002(6)
O1W 0.0349(9) 0.0228(8) 0.0276(8) -0.0016(7) 0.0015(7) -0.0044(6)
O2W 0.0911(19) 0.0417(12) 0.0410(12) 0.0065(10) -0.0112(11) -0.0013(12)
C1 0.0229(10) 0.0219(9) 0.0228(9) -0.0012(8) 0.0039(8) -0.0016(8)
C2 0.0301(11) 0.0257(10) 0.0245(10) 0.0015(8) 0.0059(8) -0.0019(8)
C3 0.0399(13) 0.0368(12) 0.0290(11) 0.0004(10) 0.0163(10) 0.0015(10)
C4 0.0343(13) 0.0399(13) 0.0377(13) 0.0042(10) 0.0161(11) 0.0114(10)
C5 0.0262(12) 0.0321(12) 0.0316(12) 0.0075(9) 0.0077(9) 0.0083(9)
C6 0.0216(10) 0.0220(10) 0.0231(9) 0.0010(8) 0.0054(8) 0.0001(8)
C7 0.0444(15) 0.0299(11) 0.0254(11) 0.0001(9) 0.0065(10) -0.0013(10)
C8 0.0262(11) 0.0242(10) 0.0163(9) 0.0016(8) -0.0003(8) 0.0023(8)
C9 0.0144(9) 0.0206(9) 0.0204(9) 0.0004(8) 0.0013(7) -0.0028(7)
C10 0.0202(11) 0.0569(14) 0.0285(11) 0.0087(11) 0.0035(9) 0.0024(10)
C11 0.0219(12) 0.0600(15) 0.0321(12) 0.0137(11) 0.0091(9) 0.0031(11)
C12 0.0181(11) 0.0319(12) 0.0314(12) -0.0002(9) 0.0060(9) -0.0012(8)
C13 0.0205(11) 0.0510(14) 0.0313(12) 0.0119(11) 0.0037(9) 0.0042(10)
C14 0.0231(11) 0.0486(13) 0.0282(11) 0.0102(10) 0.0072(9) 0.0010(10)
C15 0.0187(11) 0.0335(12) 0.0287(11) 0.0006(9) 0.0054(8) 0.0021(8)
C16 0.0241(12) 0.0405(13) 0.0558(15) 0.0196(12) 0.0127(11) 0.0006(10)
C17 0.0210(11) 0.0349(12) 0.0503(14) 0.0145(11) 0.0092(10) 0.0061(9)
C18 0.0201(11) 0.0347(12) 0.0415(13) 0.0100(10) 0.0058(9) 0.0049(9)
C19 0.0207(11) 0.0327(12) 0.0380(12) 0.0074(10) 0.0060(9) 0.0009(8)

loop_
_atom_type_symbol
_atom_type_description
_atom_type_scat_dispersion_real
_atom_type_scat_dispersion_imag
_atom_type_scat_source
C C 0.0033 0.0016 'International Tables Vol C Tables 4.2.6.8 and 6.1.1.4'
H H 0.0000 0.0000 'International Tables Vol C Tables 4.2.6.8 and 6.1.1.4'
N N 0.0061 0.0033 'International Tables Vol C Tables 4.2.6.8 and 6.1.1.4'
O O 0.0106 0.0060 'International Tables Vol C Tables 4.2.6.8 and 6.1.1.4'
Ni Ni 0.3393 1.1124 'International Tables Vol C Tables 4.2.6.8 and 6.1.1.4'

loop_
_geom_angle_atom_site_label_1
_geom_angle_atom_site_label_2
_geom_angle_atom_site_label_3
_geom_angle
_geom_angle_site_symmetry_1
_geom_angle_site_symmetry_3
_geom_angle_publ_flag
O1W Ni1 O2 96.84(6) . 2_757 ?
O1W Ni1 O1 179.28(6) . . ?
O2 Ni1 O1 83.34(5) 2_757 . ?
O1W Ni1 N1 90.97(7) . . ?
O2 Ni1 N1 93.86(7) 2_757 . ?
O1 Ni1 N1 89.71(6) . . ?
O1W Ni1 O3 87.65(7) . . ?
O2 Ni1 O3 173.60(5) 2_757 . ?
O1 Ni1 O3 92.11(6) . . ?
N1 Ni1 O3 90.61(6) . . ?
O1W Ni1 N2 91.14(6) . 1_455 ?
O2 Ni1 N2 86.16(6) 2_757 1_455 ?
O1 Ni1 N2 88.18(6) . 1_455 ?
N1 Ni1 N2 177.88(6) . 1_455 ?
O3 Ni1 N2 89.20(6) . 1_455 ?
C9 O1 Ni1 140.87(13) . . ?
C9 O2 Ni1 131.24(12) . 2_747 ?
C8 O3 Ni1 108.35(12) . . ?
C7 O5 H5A 106(2) . . ?
C14 N1 C10 117.27(19) . . ?
C14 N1 Ni1 121.76(14) . . ?
C10 N1 Ni1 120.97(15) . . ?
C19 N2 C17 116.40(18) . . ?
C19 N2 Ni1 121.49(13) . 1_655 ?
C17 N2 Ni1 122.10(14) . 1_655 ?
Ni1 O1W H1WA 126(2) . . ?
Ni1 O1W H1WB 120(2) . . ?
H1WA O1W H1WB 109(3) . . ?
H2WA O2W H2WB 109(4) . . ?
C6 C1 C2 118.47(18) . . ?
C6 C1 C8 121.21(17) . . ?
C2 C1 C8 120.19(18) . . ?
C3 C2 C1 120.52(19) . . ?
C3 C2 C7 116.70(19) . . ?
C1 C2 C7 122.63(19) . . ?
C4 C3 C2 120.7(2) . . ?
C4 C3 H3 119.6 . . ?
C2 C3 H3 119.6 . . ?
C5 C4 C3 119.4(2) . . ?
C5 C4 H4 120.3 . . ?
C3 C4 H4 120.3 . . ?
C4 C5 C6 120.9(2) . . ?
C4 C5 H5 119.6 . . ?
C6 C5 H5 119.6 . . ?
C1 C6 C5 120.00(18) . . ?
C1 C6 C9 122.35(17) . . ?
C5 C6 C9 117.66(18) . . ?
O6 C7 O5 120.6(2) . . ?
O6 C7 C2 120.8(2) . . ?
O5 C7 C2 118.6(2) . . ?
O4 C8 O3 124.51(19) . . ?
O4 C8 C1 119.89(18) . . ?
O3 C8 C1 115.58(18) . . ?
O1 C9 O2 123.92(18) . . ?
O1 C9 C6 120.50(17) . . ?
O2 C9 C6 115.58(16) . . ?
N1 C10 C11 122.6(2) . . ?
N1 C10 H10 118.7 . . ?
C11 C10 H10 118.7 . . ?
C10 C11 C12 120.2(2) . . ?
C10 C11 H11 119.9 . . ?
C12 C11 H11 119.9 . . ?
C11 C12 C13 116.6(2) . . ?
C11 C12 C15 122.0(2) . . ?
C13 C12 C15 121.4(2) . . ?
C14 C13 C12 119.8(2) . . ?
C14 C13 H13 120.1 . . ?
C12 C13 H13 120.1 . . ?
N1 C14 C13 123.6(2) . . ?
N1 C14 H14 118.2 . . ?
C13 C14 H14 118.2 . . ?
C18 C15 C16 116.5(2) . . ?
C18 C15 C12 120.81(19) . . ?
C16 C15 C12 122.67(19) . . ?
C17 C16 C15 120.0(2) . . ?
C17 C16 H16 120.0 . . ?
C15 C16 H16 120.0 . . ?
N2 C17 C16 123.4(2) . . ?
N2 C17 H17 118.3 . . ?
C16 C17 H17 118.3 . . ?
C19 C18 C15 119.8(2) . . ?
C19 C18 H18 120.1 . . ?
C15 C18 H18 120.1 . . ?
N2 C19 C18 123.9(2) . . ?
N2 C19 H19 118.1 . . ?
C18 C19 H19 118.1 . . ?

loop_
_geom_bond_atom_site_label_1
_geom_bond_atom_site_label_2
_geom_bond_distance
_geom_bond_site_symmetry_2
_geom_bond_publ_flag
Ni1 O1W 2.0375(16) . ?
Ni1 O2 2.0416(14) 2_757 ?
Ni1 O1 2.0683(15) . ?
Ni1 N1 2.0895(19) . ?
Ni1 O3 2.1058(14) . ?
Ni1 N2 2.1105(18) 1_455 ?
O1 C9 1.252(2) . ?
O2 C9 1.263(2) . ?
O2 Ni1 2.0416(14) 2_747 ?
O3 C8 1.270(2) . ?
O4 C8 1.240(3) . ?
O5 C7 1.327(3) . ?
O5 H5A 0.96(4) . ?
O6 C7 1.210(3) . ?
N1 C14 1.334(3) . ?
N1 C10 1.343(3) . ?
N2 C19 1.330(3) . ?
N2 C17 1.342(3) . ?
N2 Ni1 2.1105(17) 1_655 ?
O1W H1WA 0.78(4) . ?
O1W H1WB 0.81(4) . ?
O2W H2WA 0.89(5) . ?
O2W H2WB 0.80(4) . ?
C1 C6 1.397(3) . ?
C1 C2 1.403(3) . ?
C1 C8 1.518(3) . ?
C2 C3 1.386(3) . ?
C2 C7 1.499(3) . ?
C3 C4 1.380(3) . ?
C3 H3 0.9300 . ?
C4 C5 1.378(3) . ?
C4 H4 0.9300 . ?
C5 C6 1.398(3) . ?
C5 H5 0.9300 . ?
C6 C9 1.506(2) . ?
C10 C11 1.381(3) . ?
C10 H10 0.9300 . ?
C11 C12 1.389(3) . ?
C11 H11 0.9300 . ?
C12 C13 1.394(3) . ?
C12 C15 1.473(3) . ?
C13 C14 1.371(3) . ?
C13 H13 0.9300 . ?
C14 H14 0.9300 . ?
C15 C18 1.386(3) . ?
C15 C16 1.388(3) . ?
C16 C17 1.372(3) . ?
C16 H16 0.9300 . ?
C17 H17 0.9300 . ?
C18 C19 1.373(3) . ?
C18 H18 0.9300 . ?
C19 H19 0.9300 . ?

loop_
_geom_hbond_atom_site_label_D
_geom_hbond_atom_site_label_H
_geom_hbond_atom_site_label_A
_geom_hbond_distance_DH
_geom_hbond_distance_HA
_geom_hbond_distance_DA
_geom_hbond_angle_DHA
_geom_hbond_site_symmetry_A
O1W H1WA O2 0.78(4) 2.05(3) 2.795(2) 161(3) 1_565
O1W H1WA O1 0.78(4) 2.44(3) 2.947(2) 124(3) 2_757
O1W H1WB O2W 0.81(4) 1.88(4) 2.659(3) 163(3) .
O2W H2WA O4 0.89(5) 2.00(5) 2.883(3) 172(4) 3_777
O2W H2WB O3 0.80(4) 2.26(4) 2.865(3) 132(3) .
O5 H5A O4 0.96(4) 1.67(4) 2.613(2) 170(3) 3_767
